data_2209141
loop_
_publ_author_name
'Lei Huang'
'Xian-Qiang Huang'
'Dong-Yan Xu'
'Jian-Min Dou'
'Da-Cheng Li'

_publ_section_title
;
 1,5-Bis(4-methylphenyl)-3-phenylpentane-1,5-dione
;
_journal_coeditor_code CV2049
_journal_issue 6
_journal_name_full 'Acta Crystallographica Section E'
_journal_page_first o2425
_journal_page_last o2426
_journal_paper_doi 10.1107/S160053680601823X
_journal_volume 62
_journal_year 2006
_chemical_formula_iupac 'C25 H24 O2'
_chemical_formula_moiety 'C25 H24 O2'
_chemical_formula_sum 'C25 H24 O2'
_chemical_formula_weight 356.44
_chemical_name_systematic
;
1,5-Bis(4-methylphenyl)-3-phenylpentane-1,5-dione
;
_space_group_IT_number 19
_symmetry_cell_setting orthorhombic
_symmetry_space_group_name_Hall 'P 2ac 2ab'
_symmetry_space_group_name_H-M 'P 21 21 21'
_atom_sites_solution_hydrogens geom
_atom_sites_solution_primary direct
_atom_sites_solution_secondary difmap
_audit_creation_method SHELXL-97
_cell_angle_alpha 90.00
_cell_angle_beta 90.00
_cell_angle_gamma 90.00
_cell_formula_units_Z 4
_cell_length_a 5.715(3)
_cell_length_b 15.848(8)
_cell_length_c 21.386(11)
_cell_measurement_reflns_used 1310
_cell_measurement_temperature 298(2)
_cell_measurement_theta_max 18.403
_cell_measurement_theta_min 2.571
_cell_volume 1937.0(17)
_computing_cell_refinement SMART
_computing_data_collection 'SMART (Siemens, 1996)'
_computing_data_reduction 'SAINT (Siemens, 1996)'
_computing_molecular_graphics 'SHELXTL (Sheldrick, 1997b)'
_computing_publication_material SHELXTL
_computing_structure_refinement 'SHELXL97 (Sheldrick, 1997a)'
_computing_structure_solution 'SHELXS97 (Sheldrick, 1997a)'
_diffrn_ambient_temperature 298(2)
_diffrn_measured_fraction_theta_full 0.999
_diffrn_measured_fraction_theta_max 0.999
_diffrn_measurement_device_type 'Bruker SMART CCD area-detector'
_diffrn_measurement_method '\f and \w'
_diffrn_radiation_monochromator graphite
_diffrn_radiation_source 'fine-focus sealed tube'
_diffrn_radiation_type MoK\a
_diffrn_radiation_wavelength 0.71073
_diffrn_reflns_av_R_equivalents 0.0761
_diffrn_reflns_av_sigmaI/netI 0.0619
_diffrn_reflns_limit_h_max 6
_diffrn_reflns_limit_h_min -6
_diffrn_reflns_limit_k_max 18
_diffrn_reflns_limit_k_min -16
_diffrn_reflns_limit_l_max 25
_diffrn_reflns_limit_l_min -23
_diffrn_reflns_number 10270
_diffrn_reflns_theta_full 25.01
_diffrn_reflns_theta_max 25.01
_diffrn_reflns_theta_min 1.60
_diffrn_standards_number 0
_exptl_absorpt_coefficient_mu 0.076
_exptl_absorpt_correction_T_max 0.9887
_exptl_absorpt_correction_T_min 0.9828
_exptl_absorpt_correction_type multi-scan
_exptl_absorpt_process_details '(SADABS; Sheldrick, 1996)'
_exptl_crystal_colour colourless
_exptl_crystal_density_diffrn 1.222
_exptl_crystal_density_method 'not measured'
_exptl_crystal_description block
_exptl_crystal_F_000 760
_exptl_crystal_size_max 0.23
_exptl_crystal_size_mid 0.18
_exptl_crystal_size_min 0.15
_refine_diff_density_max 0.150
_refine_diff_density_min -0.150
_refine_ls_extinction_method none
_refine_ls_goodness_of_fit_ref 1.008
_refine_ls_hydrogen_treatment constr
_refine_ls_matrix_type full
_refine_ls_number_parameters 244
_refine_ls_number_reflns 1998
_refine_ls_number_restraints 0
_refine_ls_restrained_S_all 1.008
_refine_ls_R_factor_all 0.0995
_refine_ls_R_factor_gt 0.0423
_refine_ls_shift/su_max 0.000
_refine_ls_shift/su_mean 0.000
_refine_ls_structure_factor_coef Fsqd
_refine_ls_weighting_details 'calc w=1/[\s^2^(Fo^2^)+(0.056P)^2^+0.0975P] where P=(Fo^2^+2Fc^2^)/3'
_refine_ls_weighting_scheme calc
_refine_ls_wR_factor_gt 0.0981
_refine_ls_wR_factor_ref 0.1256
_reflns_number_gt 1166
_reflns_number_total 1998
_reflns_threshold_expression I>2\s(I)
_cod_data_source_file cv2049.cif
_cod_data_source_block I
_cod_original_cell_volume 1936.8(17)
_cod_database_code 2209141
_cod_database_fobs_code 2209141

loop_
_symmetry_equiv_pos_as_xyz
'x, y, z'
'-x+1/2, -y, z+1/2'
'-x, y+1/2, -z+1/2'
'x+1/2, -y+1/2, -z'

loop_
_atom_site_type_symbol
_atom_site_label
_atom_site_fract_x
_atom_site_fract_y
_atom_site_fract_z
_atom_site_U_iso_or_equiv
_atom_site_adp_type
_atom_site_calc_flag
_atom_site_refinement_flags
_atom_site_occupancy
O O1 0.4991(6) 0.9862(2) 0.85816(13) 0.0785(11) Uani d . 1
O O2 0.2530(6) 0.9483(2) 0.64203(15) 0.0801(11) Uani d . 1
C C1 0.6831(9) 0.9493(2) 0.84979(18) 0.0490(11) Uani d . 1
C C2 0.7657(8) 0.9305(2) 0.78425(16) 0.0466(10) Uani d . 1
H H2A 0.7895 0.8701 0.7801 0.056 Uiso calc R 1
H H2B 0.9155 0.9578 0.7776 0.056 Uiso calc R 1
C C3 0.5952(8) 0.9597(2) 0.73361(17) 0.0459(11) Uani d . 1
H H3 0.4370 0.9455 0.7478 0.055 Uiso calc R 1
C C4 0.6371(8) 0.9126(2) 0.67272(17) 0.0514(11) Uani d . 1
H H4A 0.7802 0.9335 0.6539 0.062 Uiso calc R 1
H H4B 0.6602 0.8533 0.6821 0.062 Uiso calc R 1
C C5 0.4422(8) 0.9205(2) 0.62593(19) 0.0489(11) Uani d . 1
C C6 0.8229(8) 0.9198(2) 0.90347(18) 0.0446(10) Uani d . 1
C C7 1.0350(8) 0.8798(2) 0.89657(19) 0.0523(11) Uani d . 1
H H7 1.0968 0.8722 0.8567 0.063 Uiso calc R 1
C C8 1.1582(8) 0.8507(2) 0.94808(19) 0.0583(12) Uani d . 1
H H8 1.3003 0.8232 0.9422 0.070 Uiso calc R 1
C C9 1.0737(9) 0.8617(2) 1.00757(19) 0.0543(12) Uani d . 1
C C10 0.8609(9) 0.9023(3) 1.0146(2) 0.0600(13) Uani d . 1
H H10 0.8008 0.9107 1.0546 0.072 Uiso calc R 1
C C11 0.7372(9) 0.9304(2) 0.96384(18) 0.0557(12) Uani d . 1
H H11 0.5938 0.9570 0.9698 0.067 Uiso calc R 1
C C12 1.2100(10) 0.8322(3) 1.0635(2) 0.0800(16) Uani d . 1
H H12A 1.3517 0.8054 1.0499 0.120 Uiso calc R 1
H H12B 1.1177 0.7927 1.0870 0.120 Uiso calc R 1
H H12C 1.2479 0.8797 1.0895 0.120 Uiso calc R 1
C C13 0.4824(8) 0.8939(2) 0.56068(19) 0.0479(11) Uani d . 1
C C14 0.6820(8) 0.8522(2) 0.54201(18) 0.0517(11) Uani d . 1
H H14 0.7978 0.8403 0.5713 0.062 Uiso calc R 1
C C15 0.7130(9) 0.8278(2) 0.4808(2) 0.0561(12) Uani d . 1
H H15 0.8471 0.7981 0.4698 0.067 Uiso calc R 1
C C16 0.5495(9) 0.8465(3) 0.43559(19) 0.0573(12) Uani d . 1
C C17 0.3515(9) 0.8888(3) 0.4542(2) 0.0639(13) Uani d . 1
H H17 0.2382 0.9021 0.4246 0.077 Uiso calc R 1
C C18 0.3162(8) 0.9119(2) 0.5155(2) 0.0562(12) Uani d . 1
H H18 0.1794 0.9400 0.5267 0.067 Uiso calc R 1
C C19 0.5889(11) 0.8200(3) 0.3687(2) 0.0881(17) Uani d . 1
H H19A 0.5825 0.7596 0.3658 0.132 Uiso calc R 1
H H19B 0.7398 0.8394 0.3551 0.132 Uiso calc R 1
H H19C 0.4697 0.8442 0.3426 0.132 Uiso calc R 1
C C20 0.6046(7) 1.0547(2) 0.72477(17) 0.0410(10) Uani d . 1
C C21 0.7969(8) 1.0938(2) 0.69837(18) 0.0492(11) Uani d . 1
H H21 0.9230 1.0614 0.6849 0.059 Uiso calc R 1
C C22 0.8040(9) 1.1806(3) 0.6917(2) 0.0600(13) Uani d . 1
H H22 0.9332 1.2058 0.6730 0.072 Uiso calc R 1
C C23 0.6258(9) 1.2290(3) 0.7121(2) 0.0627(14) Uani d . 1
H H23 0.6333 1.2874 0.7083 0.075 Uiso calc R 1
C C24 0.4322(9) 1.1913(3) 0.73857(19) 0.0584(13) Uani d . 1
H H24 0.3077 1.2243 0.7523 0.070 Uiso calc R 1
C C25 0.4231(8) 1.1056(3) 0.74469(17) 0.0505(11) Uani d . 1
H H25 0.2917 1.0809 0.7627 0.061 Uiso calc R 1

loop_
_atom_site_aniso_label
_atom_site_aniso_U_11
_atom_site_aniso_U_22
_atom_site_aniso_U_33
_atom_site_aniso_U_12
_atom_site_aniso_U_13
_atom_site_aniso_U_23
O1 0.072(3) 0.102(3) 0.061(2) 0.036(2) 0.0187(18) 0.0166(17)
O2 0.052(2) 0.109(3) 0.080(2) 0.015(2) -0.0037(19) -0.0328(19)
C1 0.055(3) 0.043(2) 0.049(3) 0.007(2) 0.010(2) 0.0037(19)
C2 0.050(3) 0.046(2) 0.044(2) 0.003(2) 0.004(2) -0.0022(18)
C3 0.051(3) 0.040(2) 0.047(2) 0.007(2) 0.001(2) -0.0011(17)
C4 0.053(3) 0.049(2) 0.051(2) 0.007(2) -0.005(2) -0.0049(19)
C5 0.043(3) 0.045(2) 0.059(3) 0.002(2) -0.003(2) -0.0082(19)
C6 0.048(3) 0.041(2) 0.045(2) 0.002(2) 0.003(2) -0.0009(18)
C7 0.056(3) 0.054(3) 0.047(3) 0.005(2) 0.005(2) -0.0042(19)
C8 0.055(3) 0.063(3) 0.057(3) 0.008(3) -0.002(2) -0.002(2)
C9 0.058(3) 0.053(3) 0.052(3) 0.000(3) -0.006(2) -0.002(2)
C10 0.075(4) 0.062(3) 0.043(3) 0.000(3) 0.007(3) -0.003(2)
C11 0.057(3) 0.059(3) 0.051(3) 0.007(3) 0.012(2) -0.006(2)
C12 0.085(4) 0.093(4) 0.062(3) 0.009(3) -0.017(3) 0.004(3)
C13 0.048(3) 0.041(2) 0.055(3) -0.001(2) -0.008(2) 0.0042(19)
C14 0.052(3) 0.053(2) 0.050(3) 0.007(2) -0.009(2) -0.001(2)
C15 0.056(3) 0.059(3) 0.053(3) 0.005(3) -0.005(3) -0.001(2)
C16 0.066(3) 0.057(3) 0.049(3) -0.011(3) -0.004(3) 0.009(2)
C17 0.063(4) 0.071(3) 0.058(3) -0.007(3) -0.018(3) 0.013(2)
C18 0.043(3) 0.054(3) 0.071(3) 0.007(2) -0.010(3) 0.004(2)
C19 0.103(5) 0.108(4) 0.053(3) -0.023(4) -0.006(3) 0.003(3)
C20 0.044(3) 0.041(2) 0.038(2) 0.002(2) 0.002(2) 0.0005(17)
C21 0.047(3) 0.048(3) 0.052(3) 0.003(2) 0.007(2) 0.0007(18)
C22 0.060(3) 0.057(3) 0.063(3) -0.006(3) 0.013(3) 0.004(2)
C23 0.079(4) 0.044(3) 0.065(3) -0.003(3) 0.010(3) 0.006(2)
C24 0.064(4) 0.047(3) 0.064(3) 0.010(3) 0.010(3) -0.002(2)
C25 0.047(3) 0.045(2) 0.059(3) 0.004(2) 0.006(2) 0.0007(19)

loop_
_atom_type_symbol
_atom_type_description
_atom_type_scat_dispersion_real
_atom_type_scat_dispersion_imag
_atom_type_scat_source
C C 0.0033 0.0000 'International Tables Vol C Tables 4.2.6.8 and 6.1.1.4'
H H 0.0000 0.0000 'International Tables Vol C Tables 4.2.6.8 and 6.1.1.4'
O O 0.0106 0.0000 'International Tables Vol C Tables 4.2.6.8 and 6.1.1.4'

loop_
_geom_angle_atom_site_label_1
_geom_angle_atom_site_label_2
_geom_angle_atom_site_label_3
_geom_angle
_geom_angle_publ_flag
O1 C1 C6 120.4(4) ?
O1 C1 C2 120.2(4) ?
C6 C1 C2 119.4(4) ?
C1 C2 C3 113.5(3) ?
C1 C2 H2A 108.9 ?
C3 C2 H2A 108.9 ?
C1 C2 H2B 108.9 ?
C3 C2 H2B 108.9 ?
H2A C2 H2B 107.7 ?
C20 C3 C4 112.0(3) yes
C20 C3 C2 111.5(3) yes
C4 C3 C2 111.0(3) yes
C20 C3 H3 107.4 ?
C4 C3 H3 107.4 ?
C2 C3 H3 107.4 ?
C5 C4 C3 114.4(4) ?
C5 C4 H4A 108.7 ?
C3 C4 H4A 108.7 ?
C5 C4 H4B 108.7 ?
C3 C4 H4B 108.7 ?
H4A C4 H4B 107.6 ?
O2 C5 C13 120.6(4) ?
O2 C5 C4 120.0(4) ?
C13 C5 C4 119.4(4) ?
C7 C6 C11 117.8(4) ?
C7 C6 C1 122.7(4) ?
C11 C6 C1 119.6(4) ?
C6 C7 C8 121.0(4) ?
C6 C7 H7 119.5 ?
C8 C7 H7 119.5 ?
C9 C8 C7 121.0(4) ?
C9 C8 H8 119.5 ?
C7 C8 H8 119.5 ?
C8 C9 C10 118.0(4) ?
C8 C9 C12 121.1(5) ?
C10 C9 C12 120.9(4) ?
C11 C10 C9 121.2(4) ?
C11 C10 H10 119.4 ?
C9 C10 H10 119.4 ?
C10 C11 C6 121.0(4) ?
C10 C11 H11 119.5 ?
C6 C11 H11 119.5 ?
C9 C12 H12A 109.5 ?
C9 C12 H12B 109.5 ?
H12A C12 H12B 109.5 ?
C9 C12 H12C 109.5 ?
H12A C12 H12C 109.5 ?
H12B C12 H12C 109.5 ?
C14 C13 C18 117.7(4) ?
C14 C13 C5 122.7(4) ?
C18 C13 C5 119.6(4) ?
C15 C14 C13 121.1(4) ?
C15 C14 H14 119.4 ?
C13 C14 H14 119.4 ?
C14 C15 C16 121.4(4) ?
C14 C15 H15 119.3 ?
C16 C15 H15 119.3 ?
C17 C16 C15 117.4(4) ?
C17 C16 C19 122.3(5) ?
C15 C16 C19 120.3(5) ?
C16 C17 C18 121.8(4) ?
C16 C17 H17 119.1 ?
C18 C17 H17 119.1 ?
C17 C18 C13 120.6(4) ?
C17 C18 H18 119.7 ?
C13 C18 H18 119.7 ?
C16 C19 H19A 109.5 ?
C16 C19 H19B 109.5 ?
H19A C19 H19B 109.5 ?
C16 C19 H19C 109.5 ?
H19A C19 H19C 109.5 ?
H19B C19 H19C 109.5 ?
C25 C20 C21 117.5(4) ?
C25 C20 C3 120.9(4) ?
C21 C20 C3 121.6(4) ?
C20 C21 C22 120.7(4) ?
C20 C21 H21 119.6 ?
C22 C21 H21 119.6 ?
C23 C22 C21 120.7(5) ?
C23 C22 H22 119.6 ?
C21 C22 H22 119.6 ?
C22 C23 C24 119.5(4) ?
C22 C23 H23 120.3 ?
C24 C23 H23 120.3 ?
C25 C24 C23 120.1(4) ?
C25 C24 H24 120.0 ?
C23 C24 H24 120.0 ?
C24 C25 C20 121.5(4) ?
C24 C25 H25 119.2 ?
C20 C25 H25 119.2 ?

loop_
_geom_bond_atom_site_label_1
_geom_bond_atom_site_label_2
_geom_bond_distance
_geom_bond_publ_flag
O1 C1 1.217(5) yes
O2 C5 1.217(5) yes
C1 C6 1.475(6) ?
C1 C2 1.509(5) ?
C2 C3 1.529(5) yes
C2 H2A 0.9700 ?
C2 H2B 0.9700 ?
C3 C20 1.519(5) ?
C3 C4 1.520(5) yes
C3 H3 0.9800 ?
C4 C5 1.503(6) ?
C4 H4A 0.9700 ?
C4 H4B 0.9700 ?
C5 C13 1.476(5) ?
C6 C7 1.376(6) ?
C6 C11 1.391(5) ?
C7 C8 1.387(5) ?
C7 H7 0.9300 ?
C8 C9 1.372(5) ?
C8 H8 0.9300 ?
C9 C10 1.384(6) ?
C9 C12 1.503(6) ?
C10 C11 1.370(6) ?
C10 H10 0.9300 ?
C11 H11 0.9300 ?
C12 H12A 0.9600 ?
C12 H12B 0.9600 ?
C12 H12C 0.9600 ?
C13 C14 1.378(5) ?
C13 C18 1.385(6) ?
C14 C15 1.376(5) ?
C14 H14 0.9300 ?
C15 C16 1.377(6) ?
C15 H15 0.9300 ?
C16 C17 1.374(6) ?
C16 C19 1.508(6) ?
C17 C18 1.376(6) ?
C17 H17 0.9300 ?
C18 H18 0.9300 ?
C19 H19A 0.9600 ?
C19 H19B 0.9600 ?
C19 H19C 0.9600 ?
C20 C25 1.381(5) ?
C20 C21 1.383(5) ?
C21 C22 1.383(5) ?
C21 H21 0.9300 ?
C22 C23 1.348(6) ?
C22 H22 0.9300 ?
C23 C24 1.380(6) ?
C23 H23 0.9300 ?
C24 C25 1.366(5) ?
C24 H24 0.9300 ?
C25 H25 0.9300 ?

loop_
_cod_related_entry_id
_cod_related_entry_database
_cod_related_entry_code
1 ChemSpider 21128204
